data_4347085
loop_
_publ_author_name
'Sivchik, Vasily V.'
'Grachova, Elena V.'
'Melnikov, Alexei S.'
'Smirnov, Sergey N.'
'Ivanov, Alexander Yu'
'Hirva, Pipsa'
'Tunik, Sergey P.'
'Koshevoy, Igor O.'

_publ_section_title
;
 Solid-State and Solution Metallophilic Aggregation of a Cationic
 [Pt(NCN)L](+) Cyclometalated Complex.
;
_journal_issue 7
_journal_name_full 'Inorganic chemistry'
_journal_page_first 3351
_journal_page_last 3363
_journal_paper_doi 10.1021/acs.inorgchem.5b02713
_journal_volume 55
_journal_year 2016
_chemical_formula_moiety '4(C18 H14 N3 Pt), 4(F6 P), C2 H3 N'
_chemical_formula_sum 'C74 H59 F24 N13 P4 Pt4'
_chemical_formula_weight 2490.58
_space_group_crystal_system monoclinic
_space_group_IT_number 14
_space_group_name_Hall '-P 2ybc'
_space_group_name_H-M_alt 'P 1 21/c 1'
_atom_sites_solution_hydrogens geom
_audit_creation_method SHELXL-2014/6
_cell_angle_alpha 90
_cell_angle_beta 91.256(2)
_cell_angle_gamma 90
_cell_formula_units_Z 2
_cell_length_a 6.7962(3)
_cell_length_b 22.2689(10)
_cell_length_c 25.8421(12)
_cell_measurement_reflns_used 9981
_cell_measurement_temperature 250(2)
_cell_measurement_theta_max 26.12
_cell_measurement_theta_min 2.54
_cell_volume 3910.1(3)
_computing_cell_refinement 'SAINT (Bruker AXS, 2009)'
_computing_data_collection 'APEX2 (Bruker AXS, 2010)'
_computing_data_reduction 'SAINT (Bruker AXS, 2009)'
_computing_molecular_graphics 'Diamond v.4.01 (Brandenburg, 2014)'
_computing_publication_material 'SHELXL-2014/6 (Sheldrick, 2014)'
_computing_structure_refinement 'SHELXL-2014/6 (Sheldrick, 2014)'
_computing_structure_solution 'SHELXS-2013 (Sheldrick, 2013)'
_diffrn_ambient_temperature 250(2)
_diffrn_detector_area_resol_mean 16
_diffrn_measured_fraction_theta_full 0.995
_diffrn_measured_fraction_theta_max 0.995
_diffrn_measurement_device '62mm x 62mm CCD camera on \k-goniostat'
_diffrn_measurement_device_type 'Bruker KAPPA APEX II DUO CCD'
_diffrn_measurement_method '\f scans and \w scans with \k offset'
_diffrn_radiation_monochromator 'curved graphite crystal'
_diffrn_radiation_type MoK\a
_diffrn_radiation_wavelength 0.71073
_diffrn_reflns_av_R_equivalents 0.0422
_diffrn_reflns_av_unetI/netI 0.0486
_diffrn_reflns_Laue_measured_fraction_full 0.995
_diffrn_reflns_Laue_measured_fraction_max 0.995
_diffrn_reflns_limit_h_max 8
_diffrn_reflns_limit_h_min -8
_diffrn_reflns_limit_k_max 18
_diffrn_reflns_limit_k_min -27
_diffrn_reflns_limit_l_max 31
_diffrn_reflns_limit_l_min -31
_diffrn_reflns_number 31600
_diffrn_reflns_point_group_measured_fraction_full 0.995
_diffrn_reflns_point_group_measured_fraction_max 0.995
_diffrn_reflns_theta_full 25.242
_diffrn_reflns_theta_max 25.994
_diffrn_reflns_theta_min 1.576
_exptl_absorpt_coefficient_mu 7.326
_exptl_absorpt_correction_T_max 0.697
_exptl_absorpt_correction_T_min 0.178
_exptl_absorpt_correction_type numerical
_exptl_absorpt_process_details 'SADABS (Sheldrick, 2008)'
_exptl_crystal_colour red
_exptl_crystal_density_diffrn 2.115
_exptl_crystal_description block
_exptl_crystal_F_000 2364
_exptl_crystal_size_max 0.360
_exptl_crystal_size_mid 0.074
_exptl_crystal_size_min 0.053
_refine_diff_density_max 1.179
_refine_diff_density_min -2.418
_refine_diff_density_rms 0.156
_refine_ls_extinction_method none
_refine_ls_goodness_of_fit_ref 1.171
_refine_ls_hydrogen_treatment constr
_refine_ls_matrix_type full
_refine_ls_number_parameters 541
_refine_ls_number_reflns 7662
_refine_ls_number_restraints 127
_refine_ls_restrained_S_all 1.191
_refine_ls_R_factor_all 0.0854
_refine_ls_R_factor_gt 0.0577
_refine_ls_shift/su_max 0.002
_refine_ls_shift/su_mean 0.000
_refine_ls_structure_factor_coef Fsqd
_refine_ls_weighting_details 'w=1/[\s^2^(Fo^2^)+(0.0001P)^2^+42.0152P] where P=(Fo^2^+2Fc^2^)/3'
_refine_ls_weighting_scheme calc
_refine_ls_wR_factor_gt 0.0924
_refine_ls_wR_factor_ref 0.0992
_reflns_Friedel_coverage 0.000
_reflns_number_gt 5788
_reflns_number_total 7662
_reflns_threshold_expression 'I > 2\s(I)'
_cod_data_source_file ic5b02713_si_002.cif
_cod_data_source_block 2PF6250
_cod_original_sg_symbol_H-M 'P 21/c'
_cod_database_code 4347085
_shelx_space_group_comment
;
The symmetry employed for this shelxl refinement is uniquely defined
by the following loop, which should always be used as a source of
symmetry information in preference to the above space-group names.
They are only intended as comments.
;
_shelx_estimated_absorpt_t_min 0.178
_shelx_estimated_absorpt_t_max 0.697
_shelxl_version_number 2014/6

loop_
_space_group_symop_operation_xyz
'x, y, z'
'-x, y+1/2, -z+1/2'
'-x, -y, -z'
'x, -y-1/2, z-1/2'

loop_
_atom_site_label
_atom_site_type_symbol
_atom_site_fract_x
_atom_site_fract_y
_atom_site_fract_z
_atom_site_U_iso_or_equiv
_atom_site_adp_type
_atom_site_occupancy
_atom_site_site_symmetry_order
_atom_site_calc_flag
_atom_site_refinement_flags_posn
_atom_site_refinement_flags_adp
_atom_site_refinement_flags_occupancy
C1 C 0.5592(11) 0.6550(4) 0.4056(4) 0.037(2) Uani 1 1 d . . .
C2 C 0.5616(11) 0.6084(4) 0.3717(4) 0.031(2) Uani 1 1 d . U .
C3 C 0.5883(13) 0.5502(5) 0.3918(4) 0.046(3) Uani 1 1 d . . .
H3 H 0.5969 0.5171 0.3695 0.055 Uiso 1 1 calc R U .
C4 C 0.6018(14) 0.5425(5) 0.4447(5) 0.055(3) Uani 1 1 d . . .
H4 H 0.6147 0.5035 0.4581 0.066 Uiso 1 1 calc R U .
C5 C 0.5968(13) 0.5901(5) 0.4782(5) 0.052(3) Uani 1 1 d . . .
H5 H 0.6091 0.5836 0.5141 0.062 Uiso 1 1 calc R U .
C6 C 0.5734(12) 0.6483(5) 0.4589(4) 0.038(2) Uani 1 1 d . . .
C7 C 0.5010(13) 0.7092(5) 0.2631(4) 0.042(2) Uani 1 1 d . . .
H7 H 0.4868 0.7510 0.2590 0.051 Uiso 1 1 calc R U .
C8 C 0.4982(15) 0.6736(5) 0.2199(4) 0.051(3) Uani 1 1 d . . .
H8 H 0.4812 0.6903 0.1868 0.061 Uiso 1 1 calc R U .
C9 C 0.5209(16) 0.6126(5) 0.2262(5) 0.056(3) Uani 1 1 d . . .
H9 H 0.5208 0.5873 0.1972 0.067 Uiso 1 1 calc R U .
C10 C 0.5436(14) 0.5888(5) 0.2751(4) 0.047(3) Uani 1 1 d . . .
H10 H 0.5583 0.5472 0.2794 0.056 Uiso 1 1 calc R U .
C11 C 0.5448(12) 0.6261(4) 0.3176(4) 0.037(2) Uani 1 1 d . . .
C12 C 0.5310(15) 0.8080(5) 0.4756(4) 0.052(3) Uani 1 1 d . . .
H12 H 0.5158 0.8411 0.4533 0.062 Uiso 1 1 calc R U .
C13 C 0.5402(18) 0.8183(6) 0.5288(5) 0.068(3) Uani 1 1 d . . .
H13 H 0.5336 0.8574 0.5424 0.081 Uiso 1 1 calc R U .
C14 C 0.5591(18) 0.7697(7) 0.5604(5) 0.070(4) Uani 1 1 d . . .
H14 H 0.5640 0.7751 0.5964 0.084 Uiso 1 1 calc R U .
C15 C 0.5710(15) 0.7137(6) 0.5404(4) 0.061(3) Uani 1 1 d . . .
H15 H 0.5840 0.6805 0.5628 0.074 Uiso 1 1 calc R U .
C16 C 0.5640(13) 0.7045(5) 0.4865(4) 0.045(3) Uani 1 1 d . . .
C17 C 0.4956(15) 0.8713(5) 0.3391(4) 0.048(3) Uani 1 1 d . . .
C18 C 0.479(2) 0.9343(5) 0.3253(5) 0.078(4) Uani 1 1 d . . .
H18A H 0.3931 0.9385 0.2951 0.116 Uiso 1 1 calc R U .
H18B H 0.6085 0.9500 0.3176 0.116 Uiso 1 1 calc R U .
H18C H 0.4252 0.9565 0.3539 0.116 Uiso 1 1 calc R U .
C19 C 1.0574(14) 0.6911(6) 0.4339(5) 0.061(3) Uani 1 1 d . U .
C20 C 1.0756(17) 0.6308(7) 0.4451(6) 0.077(4) Uani 1 1 d . U .
C21 C 1.0885(19) 0.6181(8) 0.5018(6) 0.091(4) Uani 1 1 d . U .
H21 H 1.0987 0.5789 0.5151 0.109 Uiso 1 1 calc R U .
C22 C 1.084(2) 0.6666(9) 0.5322(7) 0.101(5) Uani 1 1 d . U .
H22 H 1.0974 0.6581 0.5678 0.121 Uiso 1 1 calc R U .
C23 C 1.066(2) 0.7235(9) 0.5218(7) 0.109(5) Uani 1 1 d . U .
H23 H 1.0618 0.7531 0.5477 0.131 Uiso 1 1 calc R U .
C24 C 1.0525(17) 0.7375(8) 0.4685(5) 0.077(4) Uani 1 1 d . U .
C25 C 1.0487(19) 0.5917(7) 0.3082(7) 0.083(4) Uani 1 1 d . U .
H25 H 1.0381 0.6135 0.2771 0.100 Uiso 1 1 calc R U .
C26 C 1.061(2) 0.5270(8) 0.3074(8) 0.112(5) Uani 1 1 d . U .
H26 H 1.0564 0.5037 0.2770 0.134 Uiso 1 1 calc R U .
C27 C 1.081(2) 0.5032(8) 0.3575(8) 0.097(5) Uani 1 1 d . U .
H27 H 1.0911 0.4611 0.3590 0.116 Uiso 1 1 calc R U .
C28 C 1.089(2) 0.5297(8) 0.4013(8) 0.110(5) Uani 1 1 d . U .
H28 H 1.1030 0.5077 0.4323 0.133 Uiso 1 1 calc R U .
C29 C 1.0744(16) 0.5937(6) 0.4019(6) 0.071(4) Uani 1 1 d . U .
C30 C 0.9962(19) 0.8465(6) 0.3697(6) 0.082(4) Uani 1 1 d . U .
H30 H 0.9794 0.8460 0.3335 0.098 Uiso 1 1 calc R U .
C31 C 0.995(3) 0.9006(9) 0.3934(9) 0.116(6) Uani 1 1 d . U .
H31 H 0.9880 0.9369 0.3748 0.140 Uiso 1 1 calc R U .
C32 C 1.005(2) 0.8992(11) 0.4439(10) 0.135(8) Uani 1 1 d . . .
H32 H 0.9977 0.9362 0.4611 0.162 Uiso 1 1 calc R U .
C33 C 1.024(2) 0.8505(10) 0.4732(8) 0.106(6) Uani 1 1 d . U .
H33 H 1.0311 0.8526 0.5095 0.127 Uiso 1 1 calc R U .
C34 C 1.0326(18) 0.7955(8) 0.4467(6) 0.083(4) Uani 1 1 d . U .
C35 C 0.9935(16) 0.7462(5) 0.2409(6) 0.056(3) Uani 1 1 d . . .
C36 C 0.9737(19) 0.7605(6) 0.1858(5) 0.074(4) Uani 1 1 d . . .
H36A H 0.8403 0.7520 0.1738 0.110 Uiso 1 1 calc R U .
H36B H 1.0652 0.7362 0.1665 0.110 Uiso 1 1 calc R U .
H36C H 1.0024 0.8027 0.1805 0.110 Uiso 1 1 calc R U .
C37 C 0.506(7) 0.9755(18) 0.4912(14) 0.123(8) Uani 0.5 1 d D U P
C38 C 0.492(6) 0.9937(18) 0.4616(16) 0.123(8) Uani 0.5 1 d . U P
H38A H 0.4386 1.0196 0.4346 0.185 Uiso 0.5 1 calc R U P
H38B H 0.4107 0.9581 0.4643 0.185 Uiso 0.5 1 calc R U P
H38C H 0.6250 0.9822 0.4533 0.185 Uiso 0.5 1 calc R U P
N1 N 0.5234(9) 0.6869(3) 0.3110(3) 0.0331(18) Uani 1 1 d . . .
N2 N 0.5428(11) 0.7542(4) 0.4551(3) 0.041(2) Uani 1 1 d . . .
N3 N 0.4981(13) 0.8219(4) 0.3501(3) 0.046(2) Uani 1 1 d . . .
N4 N 1.0524(11) 0.6200(5) 0.3531(4) 0.061(3) Uani 1 1 d . U .
N5 N 1.0195(12) 0.7929(5) 0.3938(4) 0.065(3) Uani 1 1 d . U .
N6 N 1.0070(12) 0.7353(5) 0.2830(4) 0.060(3) Uani 1 1 d . . .
N7 N 0.512(5) 0.9523(14) 0.4536(13) 0.123(8) Uani 0.5 1 d D U P
F1 F 0.287(2) 0.8880(5) 0.1448(4) 0.176(6) Uani 1 1 d . . .
F2 F 0.612(2) 0.8865(5) 0.1391(4) 0.174(6) Uani 1 1 d . . .
F3 F 0.4717(18) 0.9403(3) 0.2009(3) 0.136(4) Uani 1 1 d . . .
F4 F 0.4505(14) 0.8063(3) 0.1636(3) 0.100(3) Uani 1 1 d . . .
F5 F 0.6317(13) 0.8583(4) 0.2215(4) 0.116(3) Uani 1 1 d . . .
F6 F 0.3153(13) 0.8580(4) 0.2269(3) 0.101(3) Uani 1 1 d . . .
F7 F 0.8559(19) 0.6292(5) 0.1130(5) 0.177(5) Uani 1 1 d . . .
F8 F 1.173(2) 0.6297(5) 0.1119(5) 0.173(5) Uani 1 1 d . . .
F9 F 1.0100(19) 0.5530(5) 0.0757(4) 0.151(4) Uani 1 1 d . . .
F10 F 1.1785(16) 0.5398(5) 0.1485(5) 0.151(4) Uani 1 1 d . . .
F11 F 0.8610(15) 0.5395(5) 0.1489(5) 0.150(4) Uani 1 1 d . . .
F12 F 1.0231(16) 0.6157(4) 0.1840(3) 0.123(3) Uani 1 1 d . . .
P1 P 0.4597(6) 0.87364(14) 0.18187(13) 0.0717(10) Uani 1 1 d . . .
P2 P 1.0172(6) 0.58434(17) 0.12955(15) 0.0753(10) Uani 1 1 d . . .
Pt1 Pt 0.52917(5) 0.73438(2) 0.37819(2) 0.03594(11) Uani 1 1 d . . .
Pt2 Pt 1.03418(6) 0.71122(2) 0.36130(2) 0.05312(14) Uani 1 1 d . . .

loop_
_atom_site_aniso_label
_atom_site_aniso_U_11
_atom_site_aniso_U_22
_atom_site_aniso_U_33
_atom_site_aniso_U_23
_atom_site_aniso_U_13
_atom_site_aniso_U_12
C1 0.009(4) 0.053(7) 0.050(6) 0.014(5) 0.001(4) 0.005(4)
C2 0.010(4) 0.034(5) 0.049(5) 0.007(4) 0.008(3) -0.007(3)
C3 0.025(5) 0.041(6) 0.071(8) 0.014(5) 0.002(5) 0.006(4)
C4 0.038(6) 0.044(7) 0.082(9) 0.025(7) 0.002(6) 0.000(5)
C5 0.027(5) 0.068(8) 0.062(7) 0.029(7) -0.001(5) -0.001(5)
C6 0.014(4) 0.059(7) 0.042(6) 0.016(5) 0.001(4) -0.001(4)
C7 0.038(5) 0.045(6) 0.045(7) 0.010(5) 0.003(4) -0.004(5)
C8 0.053(7) 0.066(8) 0.035(6) 0.001(6) 0.002(5) -0.003(6)
C9 0.055(7) 0.057(8) 0.056(8) -0.020(6) 0.008(6) -0.005(6)
C10 0.048(6) 0.036(6) 0.056(7) 0.000(5) 0.003(5) -0.003(5)
C11 0.016(4) 0.036(6) 0.060(7) -0.001(5) 0.006(4) -0.008(4)
C12 0.042(6) 0.061(8) 0.051(7) -0.002(6) -0.003(5) -0.010(5)
C13 0.069(8) 0.079(10) 0.056(8) -0.011(7) 0.000(6) -0.009(7)
C14 0.073(9) 0.091(11) 0.047(7) 0.000(8) 0.003(6) -0.017(8)
C15 0.048(7) 0.085(10) 0.051(8) 0.016(7) 0.000(5) -0.008(6)
C16 0.024(5) 0.069(8) 0.040(6) 0.017(6) -0.002(4) -0.006(5)
C17 0.055(7) 0.037(7) 0.051(7) -0.005(5) -0.003(5) 0.011(5)
C18 0.123(12) 0.040(7) 0.070(9) -0.005(6) 0.001(8) 0.002(7)
C19 0.023(5) 0.085(7) 0.074(7) 0.022(6) -0.007(5) -0.001(5)
C20 0.038(6) 0.103(8) 0.089(8) 0.026(7) 0.003(5) -0.006(6)
C21 0.054(7) 0.104(8) 0.114(9) 0.037(7) 0.004(6) -0.001(6)
C22 0.075(8) 0.120(9) 0.107(9) 0.013(8) -0.007(7) -0.004(7)
C23 0.089(8) 0.132(10) 0.106(9) 0.001(8) 0.004(7) -0.004(8)
C24 0.042(6) 0.114(8) 0.074(7) 0.001(7) 0.003(5) -0.013(6)
C25 0.062(7) 0.075(8) 0.113(8) 0.002(7) 0.007(6) -0.003(6)
C26 0.083(8) 0.119(9) 0.135(10) -0.019(8) 0.018(7) -0.001(7)
C27 0.071(7) 0.083(8) 0.137(9) 0.008(8) 0.013(7) 0.010(6)
C28 0.079(8) 0.116(9) 0.136(10) 0.030(8) 0.003(7) 0.001(7)
C29 0.031(5) 0.067(7) 0.116(8) 0.027(7) 0.008(6) -0.003(5)
C30 0.074(7) 0.063(7) 0.109(8) -0.015(7) 0.009(6) 0.026(6)
C31 0.107(9) 0.102(9) 0.141(10) -0.008(8) -0.001(8) 0.000(8)
C32 0.061(11) 0.15(2) 0.20(3) -0.052(19) 0.013(13) -0.004(11)
C33 0.089(9) 0.124(10) 0.104(9) -0.022(8) 0.006(7) -0.002(8)
C34 0.050(6) 0.102(8) 0.097(8) -0.020(7) 0.002(6) -0.005(6)
C35 0.041(6) 0.050(8) 0.078(9) 0.007(7) 0.002(6) -0.003(5)
C36 0.081(9) 0.068(9) 0.072(9) 0.011(7) 0.007(7) -0.004(7)
C37 0.126(9) 0.121(10) 0.123(10) -0.003(6) 0.003(6) 0.001(6)
C38 0.126(9) 0.121(10) 0.123(10) -0.003(6) 0.003(6) 0.001(6)
N1 0.016(3) 0.040(5) 0.043(5) 0.004(4) 0.003(3) -0.006(3)
N2 0.037(4) 0.054(6) 0.033(5) 0.000(4) 0.002(3) -0.006(4)
N3 0.068(6) 0.024(5) 0.045(5) 0.001(4) -0.010(4) -0.012(4)
N4 0.016(4) 0.083(6) 0.084(6) 0.017(5) 0.005(4) 0.001(4)
N5 0.031(4) 0.069(6) 0.094(7) 0.008(5) 0.002(4) -0.010(4)
N6 0.034(5) 0.073(7) 0.072(7) 0.022(6) 0.001(5) -0.006(5)
N7 0.126(9) 0.121(10) 0.123(10) -0.003(6) 0.003(6) 0.001(6)
F1 0.271(16) 0.123(9) 0.128(9) -0.019(7) -0.121(10) 0.051(9)
F2 0.296(16) 0.132(9) 0.099(7) -0.050(6) 0.092(9) -0.131(10)
F3 0.295(14) 0.042(5) 0.070(6) -0.005(4) -0.023(7) -0.010(6)
F4 0.169(8) 0.046(4) 0.087(6) -0.016(4) 0.023(5) -0.019(5)
F5 0.108(7) 0.130(8) 0.110(7) -0.018(6) -0.017(5) 0.009(6)
F6 0.119(7) 0.100(6) 0.086(6) -0.022(5) 0.018(5) -0.018(5)
F7 0.195(12) 0.130(9) 0.200(12) -0.022(8) -0.103(10) 0.073(9)
F8 0.215(13) 0.141(10) 0.165(11) -0.010(8) 0.072(9) -0.078(9)
F9 0.247(14) 0.118(8) 0.090(7) -0.024(6) -0.003(8) -0.007(8)
F10 0.139(9) 0.121(8) 0.190(11) -0.015(8) -0.048(8) 0.053(7)
F11 0.127(9) 0.125(9) 0.199(11) -0.025(8) 0.043(8) -0.049(7)
F12 0.181(10) 0.105(7) 0.083(6) -0.017(5) -0.005(6) 0.004(7)
P1 0.125(3) 0.0381(19) 0.052(2) -0.0016(15) -0.005(2) -0.0109(19)
P2 0.084(3) 0.063(2) 0.078(3) 0.0007(19) -0.006(2) 0.001(2)
Pt1 0.03313(19) 0.0375(2) 0.0373(2) 0.00604(18) 0.00124(14) -0.00377(17)
Pt2 0.0303(2) 0.0615(3) 0.0676(3) 0.0153(2) 0.00251(18) -0.0043(2)

loop_
_atom_type_symbol
_atom_type_description
_atom_type_scat_dispersion_real
_atom_type_scat_dispersion_imag
_atom_type_scat_source
C C 0.0033 0.0016 'International Tables Vol C Tables 4.2.6.8 and 6.1.1.4'
H H 0.0000 0.0000 'International Tables Vol C Tables 4.2.6.8 and 6.1.1.4'
N N 0.0061 0.0033 'International Tables Vol C Tables 4.2.6.8 and 6.1.1.4'
F F 0.0171 0.0103 'International Tables Vol C Tables 4.2.6.8 and 6.1.1.4'
P P 0.1023 0.0942 'International Tables Vol C Tables 4.2.6.8 and 6.1.1.4'
Pt Pt -1.7033 8.3905 'International Tables Vol C Tables 4.2.6.8 and 6.1.1.4'

loop_
_geom_angle_atom_site_label_1
_geom_angle_atom_site_label_2
_geom_angle_atom_site_label_3
_geom_angle
_geom_angle_site_symmetry_1
_geom_angle_site_symmetry_3
C2 C1 C6 123.7(9) . .
C2 C1 Pt1 118.1(7) . .
C6 C1 Pt1 118.2(8) . .
C1 C2 C3 118.1(9) . .
C1 C2 C11 114.1(8) . .
C3 C2 C11 127.7(9) . .
C4 C3 C2 119.1(10) . .
C4 C3 H3 120.4 . .
C2 C3 H3 120.4 . .
C5 C4 C3 122.0(10) . .
C5 C4 H4 119.0 . .
C3 C4 H4 119.0 . .
C4 C5 C6 119.7(10) . .
C4 C5 H5 120.2 . .
C6 C5 H5 120.2 . .
C1 C6 C5 117.5(10) . .
C1 C6 C16 113.2(9) . .
C5 C6 C16 129.4(10) . .
N1 C7 C8 122.4(10) . .
N1 C7 H7 118.8 . .
C8 C7 H7 118.8 . .
C7 C8 C9 118.5(10) . .
C7 C8 H8 120.8 . .
C9 C8 H8 120.8 . .
C10 C9 C8 119.9(10) . .
C10 C9 H9 120.0 . .
C8 C9 H9 120.0 . .
C9 C10 C11 119.9(10) . .
C9 C10 H10 120.0 . .
C11 C10 H10 120.0 . .
N1 C11 C10 119.8(9) . .
N1 C11 C2 113.2(8) . .
C10 C11 C2 127.0(9) . .
N2 C12 C13 123.1(11) . .
N2 C12 H12 118.5 . .
C13 C12 H12 118.5 . .
C14 C13 C12 117.6(13) . .
C14 C13 H13 121.2 . .
C12 C13 H13 121.2 . .
C15 C14 C13 120.8(12) . .
C15 C14 H14 119.6 . .
C13 C14 H14 119.6 . .
C14 C15 C16 120.6(11) . .
C14 C15 H15 119.7 . .
C16 C15 H15 119.7 . .
N2 C16 C15 117.8(11) . .
N2 C16 C6 114.4(9) . .
C15 C16 C6 127.8(10) . .
N3 C17 C18 176.5(12) . .
C17 C18 H18A 109.5 . .
C17 C18 H18B 109.5 . .
H18A C18 H18B 109.5 . .
C17 C18 H18C 109.5 . .
H18A C18 H18C 109.5 . .
H18B C18 H18C 109.5 . .
C24 C19 C20 127.1(14) . .
C24 C19 Pt2 117.2(10) . .
C20 C19 Pt2 115.7(11) . .
C19 C20 C29 114.4(13) . .
C19 C20 C21 113.2(15) . .
C29 C20 C21 132.4(15) . .
C22 C21 C20 114.9(15) . .
C22 C21 H21 122.5 . .
C20 C21 H21 122.5 . .
C23 C22 C21 131.9(19) . .
C23 C22 H22 114.1 . .
C21 C22 H22 114.1 . .
C22 C23 C24 114.9(18) . .
C22 C23 H23 122.5 . .
C24 C23 H23 122.5 . .
C19 C24 C23 117.9(16) . .
C19 C24 C34 115.6(13) . .
C23 C24 C34 126.5(16) . .
N4 C25 C26 119.3(15) . .
N4 C25 H25 120.3 . .
C26 C25 H25 120.3 . .
C27 C26 C25 111.6(16) . .
C27 C26 H26 124.2 . .
C25 C26 H26 124.2 . .
C28 C27 C26 130.2(18) . .
C28 C27 H27 114.9 . .
C26 C27 H27 114.9 . .
C27 C28 C29 117.9(18) . .
C27 C28 H28 121.0 . .
C29 C28 H28 121.0 . .
C20 C29 N4 118.3(12) . .
C20 C29 C28 127.1(15) . .
N4 C29 C28 114.6(15) . .
C31 C30 N5 125.4(16) . .
C31 C30 H30 117.3 . .
N5 C30 H30 117.3 . .
C32 C31 C30 115(2) . .
C32 C31 H31 122.3 . .
C30 C31 H31 122.3 . .
C31 C32 C33 126(2) . .
C31 C32 H32 116.8 . .
C33 C32 H32 116.8 . .
C32 C33 C34 115.9(19) . .
C32 C33 H33 122.1 . .
C34 C33 H33 122.1 . .
N5 C34 C33 121.5(17) . .
N5 C34 C24 111.3(14) . .
C33 C34 C24 127.2(17) . .
N6 C35 C36 179.5(13) . .
C35 C36 H36A 109.5 . .
C35 C36 H36B 109.5 . .
H36A C36 H36B 109.5 . .
C35 C36 H36C 109.5 . .
H36A C36 H36C 109.5 . .
H36B C36 H36C 109.5 . .
N7 C37 C38 177(5) . 3_676
C37 C38 C38 21(2) 3_676 3_676
C37 C38 H38A 109.5 3_676 .
C38 C38 H38A 130.0 3_676 .
C37 C38 H38B 109.5 3_676 .
C38 C38 H38B 93.6 3_676 .
H38A C38 H38B 109.5 . .
C37 C38 H38C 109.5 3_676 .
C38 C38 H38C 103.0 3_676 .
H38A C38 H38C 109.5 . .
H38B C38 H38C 109.5 . .
C7 N1 C11 119.4(8) . .
C7 N1 Pt1 126.5(7) . .
C11 N1 Pt1 114.1(6) . .
C12 N2 C16 120.2(9) . .
C12 N2 Pt1 126.1(7) . .
C16 N2 Pt1 113.7(7) . .
C17 N3 Pt1 172.3(8) . .
C25 N4 C29 126.4(12) . .
C25 N4 Pt2 124.4(9) . .
C29 N4 Pt2 109.2(9) . .
C30 N5 C34 115.2(13) . .
C30 N5 Pt2 127.8(10) . .
C34 N5 Pt2 117.0(10) . .
C35 N6 Pt2 177.6(11) . .
F1 P1 F2 91.7(8) . .
F1 P1 F3 91.9(6) . .
F2 P1 F3 91.0(6) . .
F1 P1 F4 89.2(5) . .
F2 P1 F4 89.2(5) . .
F3 P1 F4 178.9(6) . .
F1 P1 F5 178.0(8) . .
F2 P1 F5 90.3(7) . .
F3 P1 F5 88.2(5) . .
F4 P1 F5 90.7(5) . .
F1 P1 F6 91.5(7) . .
F2 P1 F6 176.5(8) . .
F3 P1 F6 90.4(5) . .
F4 P1 F6 89.4(4) . .
F5 P1 F6 86.4(5) . .
F7 P2 F8 88.9(8) . .
F7 P2 F11 91.1(8) . .
F8 P2 F11 178.3(7) . .
F7 P2 F10 177.7(7) . .
F8 P2 F10 91.6(8) . .
F11 P2 F10 88.3(7) . .
F7 P2 F9 92.0(7) . .
F8 P2 F9 92.2(6) . .
F11 P2 F9 89.5(6) . .
F10 P2 F9 90.2(6) . .
F7 P2 F12 88.0(6) . .
F8 P2 F12 88.2(6) . .
F11 P2 F12 90.1(6) . .
F10 P2 F12 89.8(6) . .
F9 P2 F12 179.6(7) . .
C1 Pt1 N1 80.5(4) . .
C1 Pt1 N2 80.6(4) . .
N1 Pt1 N2 161.1(3) . .
C1 Pt1 N3 178.6(4) . .
N1 Pt1 N3 100.9(3) . .
N2 Pt1 N3 98.0(3) . .
C19 Pt2 N5 78.9(5) . .
C19 Pt2 N4 82.3(5) . .
N5 Pt2 N4 161.2(4) . .
C19 Pt2 N6 178.5(5) . .
N5 Pt2 N6 99.6(4) . .
N4 Pt2 N6 99.1(4) . .

loop_
_geom_bond_atom_site_label_1
_geom_bond_atom_site_label_2
_geom_bond_distance
_geom_bond_site_symmetry_2
C1 C2 1.358(13) .
C1 C6 1.387(13) .
C1 Pt1 1.913(9) .
C2 C3 1.405(12) .
C2 C11 1.456(13) .
C3 C4 1.377(15) .
C3 H3 0.9400 .
C4 C5 1.370(15) .
C4 H4 0.9400 .
C5 C6 1.396(14) .
C5 H5 0.9400 .
C6 C16 1.443(14) .
C7 N1 1.340(11) .
C7 C8 1.369(14) .
C7 H7 0.9400 .
C8 C9 1.375(15) .
C8 H8 0.9400 .
C9 C10 1.374(14) .
C9 H9 0.9400 .
C10 C11 1.377(13) .
C10 H10 0.9400 .
C11 N1 1.371(11) .
C12 N2 1.313(13) .
C12 C13 1.394(15) .
C12 H12 0.9400 .
C13 C14 1.359(17) .
C13 H13 0.9400 .
C14 C15 1.353(17) .
C14 H14 0.9400 .
C15 C16 1.410(15) .
C15 H15 0.9400 .
C16 N2 1.377(12) .
C17 N3 1.137(12) .
C17 C18 1.452(15) .
C18 H18A 0.9700 .
C18 H18B 0.9700 .
C18 H18C 0.9700 .
C19 C24 1.367(18) .
C19 C20 1.378(18) .
C19 Pt2 1.933(12) .
C20 C29 1.388(19) .
C20 C21 1.493(19) .
C21 C22 1.34(2) .
C21 H21 0.9400 .
C22 C23 1.30(2) .
C22 H22 0.9400 .
C23 C24 1.411(19) .
C23 H23 0.9400 .
C24 C34 1.42(2) .
C25 N4 1.320(16) .
C25 C26 1.44(2) .
C25 H25 0.9400 .
C26 C27 1.40(2) .
C26 H26 0.9400 .
C27 C28 1.28(2) .
C27 H27 0.9400 .
C28 C29 1.43(2) .
C28 H28 0.9400 .
C29 N4 1.395(16) .
C30 C31 1.35(2) .
C30 N5 1.354(16) .
C30 H30 0.9400 .
C31 C32 1.30(2) .
C31 H31 0.9400 .
C32 C33 1.33(3) .
C32 H32 0.9400 .
C33 C34 1.40(2) .
C33 H33 0.9400 .
C34 N5 1.369(16) .
C35 N6 1.118(14) .
C35 C36 1.462(17) .
C36 H36A 0.9700 .
C36 H36B 0.9700 .
C36 H36C 0.9700 .
C37 N7 1.101(10) .
C37 C38 1.40(4) 3_676
C38 C37 1.40(4) 3_676
C38 C38 2.00(8) 3_676
C38 H38A 0.9700 .
C38 H38B 0.9700 .
C38 H38C 0.9700 .
N1 Pt1 2.032(8) .
N2 Pt1 2.037(8) .
N3 Pt1 2.088(8) .
N4 Pt2 2.046(10) .
N5 Pt2 2.007(11) .
N6 Pt2 2.097(10) .
F1 P1 1.532(10) .
F2 P1 1.558(10) .
F3 P1 1.564(8) .
F4 P1 1.574(7) .
F5 P1 1.574(9) .
F6 P1 1.578(9) .
F7 P2 1.537(10) .
F8 P2 1.539(10) .
F9 P2 1.556(10) .
F10 P2 1.550(10) .
F11 P2 1.548(10) .
F12 P2 1.571(9) .
